data_2105748
loop_
_publ_author_name
'Bisht, Kamal Kumar'
'Patel, Priyank'
'Rachuri, Yadagiri'
'Eringathodi, Suresh'

_publ_section_title
;
 Binary co-crystals of the active pharmaceutical ingredient
 1,4-bis(4-pyridyl)-2,3-diaza-1,3-butadiene and camphoric acid
;
_journal_coeditor_code BI5004
_journal_issue 1
_journal_name_full 'Acta Crystallographica Section B'
_journal_page_first 63
_journal_page_last 71
_journal_paper_doi 10.1107/S2052520613031260
_journal_volume 70
_journal_year 2014
_chemical_formula_moiety '3(C12 H10 N4), 2(C10 H16 O4)'
_chemical_formula_sum 'C56 H62 N12 O8'
_chemical_formula_weight 1031.18
_space_group_IT_number 14
_symmetry_cell_setting monoclinic
_symmetry_space_group_name_Hall '-P 2yn'
_symmetry_space_group_name_H-M 'P 1 21/n 1'
_atom_sites_solution_hydrogens geom
_atom_sites_solution_primary direct
_atom_sites_solution_secondary difmap
_audit_creation_method SHELXL-97
_cell_angle_alpha 90.00
_cell_angle_beta 95.928(2)
_cell_angle_gamma 90.00
_cell_formula_units_Z 2
_cell_length_a 9.9407(10)
_cell_length_b 12.9624(13)
_cell_length_c 20.247(2)
_cell_measurement_reflns_used 4215
_cell_measurement_temperature 150(2)
_cell_measurement_theta_max 28.17
_cell_measurement_theta_min 2.39
_cell_volume 2595.0(4)
_computing_cell_refinement SMART
_computing_data_collection 'SMART (Bruker, 2008)'
_computing_data_reduction 'SAINT (Bruker, 2008)'
_computing_molecular_graphics 'Mercury (Macrae et al., 2006)'
_computing_publication_material SHELXL97
_computing_structure_refinement 'SHELXL97 (Sheldrick, 2008)'
_computing_structure_solution 'SHELXS97 (Sheldrick, 2008)'
_diffrn_ambient_temperature 150(2)
_diffrn_measured_fraction_theta_full 0.995
_diffrn_measured_fraction_theta_max 0.995
_diffrn_measurement_device_type 'Bruker SMART APEX CCD'
_diffrn_measurement_method '\w and \f scans'
_diffrn_radiation_monochromator graphite
_diffrn_radiation_source 'fine-focus sealed tube'
_diffrn_radiation_type MoK\a
_diffrn_radiation_wavelength 0.71073
_diffrn_reflns_av_R_equivalents 0.0267
_diffrn_reflns_av_sigmaI/netI 0.0328
_diffrn_reflns_limit_h_max 9
_diffrn_reflns_limit_h_min -11
_diffrn_reflns_limit_k_max 13
_diffrn_reflns_limit_k_min -15
_diffrn_reflns_limit_l_max 24
_diffrn_reflns_limit_l_min -20
_diffrn_reflns_number 12644
_diffrn_reflns_theta_full 24.99
_diffrn_reflns_theta_max 24.99
_diffrn_reflns_theta_min 2.02
_diffrn_standards_number 0
_exptl_absorpt_coefficient_mu 0.091
_exptl_absorpt_correction_T_max 0.9964
_exptl_absorpt_correction_T_min 0.9794
_exptl_absorpt_correction_type multi-scan
_exptl_absorpt_process_details 'SADABS (Bruker, 2008)'
_exptl_crystal_colour yellow
_exptl_crystal_density_diffrn 1.320
_exptl_crystal_density_method 'not measured'
_exptl_crystal_description plate
_exptl_crystal_F_000 1092
_exptl_crystal_size_max 0.23
_exptl_crystal_size_mid 0.11
_exptl_crystal_size_min 0.04
_refine_diff_density_max 0.187
_refine_diff_density_min -0.182
_refine_ls_extinction_method none
_refine_ls_goodness_of_fit_ref 1.121
_refine_ls_hydrogen_treatment mixed
_refine_ls_matrix_type full
_refine_ls_number_parameters 412
_refine_ls_number_reflns 4541
_refine_ls_number_restraints 0
_refine_ls_restrained_S_all 1.121
_refine_ls_R_factor_all 0.0604
_refine_ls_R_factor_gt 0.0489
_refine_ls_shift/su_max 0.000
_refine_ls_shift/su_mean 0.000
_refine_ls_structure_factor_coef Fsqd
_refine_ls_weighting_details 'calc w=1/[\s^2^(Fo^2^)+(0.0459P)^2^+0.8495P] where P=(Fo^2^+2Fc^2^)/3'
_refine_ls_weighting_scheme calc
_refine_ls_wR_factor_gt 0.1121
_refine_ls_wR_factor_ref 0.1173
_reflns_number_gt 3787
_reflns_number_total 4541
_reflns_threshold_expression I>2\s(I)
_cod_data_source_file bi5004sup1.cif
_cod_data_source_block ccr32
_cod_original_sg_symbol_H-M 'P 21/n'
_cod_database_code 2105748

loop_
_symmetry_equiv_pos_as_xyz
'x, y, z'
'-x+1/2, y+1/2, -z+1/2'
'-x, -y, -z'
'x-1/2, -y-1/2, z-1/2'

loop_
_atom_site_type_symbol
_atom_site_label
_atom_site_fract_x
_atom_site_fract_y
_atom_site_fract_z
_atom_site_U_iso_or_equiv
_atom_site_adp_type
_atom_site_calc_flag
_atom_site_refinement_flags
_atom_site_occupancy
_atom_site_symmetry_multiplicity
_atom_site_disorder_assembly
_atom_site_disorder_group
O O1 -0.08958(13) 0.95695(12) 0.30786(7) 0.0430(4) Uani d . 1 1 A .
H H1C -0.145(3) 0.927(2) 0.3421(14) 0.081(8) Uiso d . 1 1 . .
O O2 0.06248(14) 0.96506(12) 0.39631(6) 0.0461(4) Uani d . 1 1 A .
O O3 0.48108(13) 0.85649(11) 0.21087(7) 0.0390(3) Uani d . 1 1 A .
H H3C 0.537(3) 0.816(2) 0.1830(13) 0.074(8) Uiso d . 1 1 . .
O O4 0.34053(14) 0.87419(12) 0.11849(7) 0.0486(4) Uani d . 1 1 A .
C C13 0.03267(18) 0.97642(14) 0.33711(9) 0.0306(4) Uani d . 1 1 . .
C C18 0.37294(18) 0.89556(14) 0.17641(9) 0.0303(4) Uani d . 1 1 . .
C C14 0.13302(17) 1.01288(13) 0.29066(8) 0.0256(4) Uani d P 0.641(3) 1 A 1
C C15 0.0824(5) 1.0627(4) 0.2244(2) 0.0340(10) Uani d P 0.641(3) 1 A 1
H H15A 0.0709 1.1379 0.2300 0.041 Uiso calc PR 0.641(3) 1 A 1
H H15B -0.0058 1.0327 0.2069 0.041 Uiso calc PR 0.641(3) 1 A 1
C C16 0.1914(3) 1.0406(2) 0.17567(13) 0.0297(7) Uani d P 0.641(3) 1 A 1
H H16A 0.1506 1.0052 0.1351 0.036 Uiso calc PR 0.641(3) 1 A 1
H H16B 0.2342 1.1055 0.1627 0.036 Uiso calc PR 0.641(3) 1 A 1
C C17 0.29606(17) 0.97009(13) 0.21587(8) 0.0259(4) Uani d P 0.641(3) 1 A 1
H H17 0.3647 1.0167 0.2400 0.031 Uiso calc PR 0.641(3) 1 A 1
C C19 0.2182(5) 0.9192(5) 0.2687(3) 0.0262(11) Uani d P 0.641(3) 1 A 1
C C20 0.2259(5) 1.0915(3) 0.3320(2) 0.0344(10) Uani d P 0.641(3) 1 A 1
H H20A 0.1719 1.1508 0.3436 0.052 Uiso calc PR 0.641(3) 1 A 1
H H20B 0.2974 1.1150 0.3056 0.052 Uiso calc PR 0.641(3) 1 A 1
H H20C 0.2667 1.0582 0.3727 0.052 Uiso calc PR 0.641(3) 1 A 1
C C21 0.1232(3) 0.8348(2) 0.23736(18) 0.0368(8) Uani d P 0.641(3) 1 A 1
H H21A 0.0578 0.8657 0.2035 0.055 Uiso calc PR 0.641(3) 1 A 1
H H21B 0.0749 0.8027 0.2718 0.055 Uiso calc PR 0.641(3) 1 A 1
H H21C 0.1763 0.7824 0.2168 0.055 Uiso calc PR 0.641(3) 1 A 1
C C22 0.3108(4) 0.8700(2) 0.32544(15) 0.0371(9) Uani d P 0.641(3) 1 A 1
H H22A 0.2565 0.8479 0.3607 0.056 Uiso calc PR 0.641(3) 1 A 1
H H22B 0.3783 0.9205 0.3433 0.056 Uiso calc PR 0.641(3) 1 A 1
H H22C 0.3567 0.8101 0.3086 0.056 Uiso calc PR 0.641(3) 1 A 1
C C14A 0.13302(17) 1.01288(13) 0.29066(8) 0.0256(4) Uani d P 0.359(3) 1 A 2
C C15A 0.2615(9) 1.0605(6) 0.3191(4) 0.0293(17) Uani d P 0.359(3) 1 A 2
H H15C 0.2859 1.0349 0.3648 0.035 Uiso calc PR 0.359(3) 1 A 2
H H15D 0.2514 1.1364 0.3209 0.035 Uiso calc PR 0.359(3) 1 A 2
C C16A 0.3721(5) 1.0320(4) 0.2749(2) 0.0272(13) Uani d P 0.359(3) 1 A 2
H H16C 0.4426 0.9889 0.2996 0.033 Uiso calc PR 0.359(3) 1 A 2
H H16D 0.4150 1.0946 0.2586 0.033 Uiso calc PR 0.359(3) 1 A 2
C C17A 0.29606(17) 0.97009(13) 0.21587(8) 0.0259(4) Uani d P 0.359(3) 1 A 2
H H17A 0.2528 1.0219 0.1838 0.031 Uiso calc PR 0.359(3) 1 A 2
C C19A 0.1770(9) 0.9146(9) 0.2498(5) 0.023(2) Uani d P 0.359(3) 1 A 2
C C20A 0.0546(12) 1.0923(8) 0.2435(5) 0.051(2) Uani d P 0.359(3) 1 A 2
H H20D 0.0201 1.1479 0.2699 0.077 Uiso calc PR 0.359(3) 1 A 2
H H20E -0.0211 1.0578 0.2176 0.077 Uiso calc PR 0.359(3) 1 A 2
H H20F 0.1157 1.1213 0.2133 0.077 Uiso calc PR 0.359(3) 1 A 2
C C21A 0.0722(5) 0.8724(5) 0.1967(3) 0.0352(14) Uani d P 0.359(3) 1 A 2
H H21D 0.1111 0.8146 0.1739 0.053 Uiso calc PR 0.359(3) 1 A 2
H H21E 0.0449 0.9269 0.1646 0.053 Uiso calc PR 0.359(3) 1 A 2
H H21F -0.0070 0.8485 0.2175 0.053 Uiso calc PR 0.359(3) 1 A 2
C C22A 0.2300(5) 0.8308(4) 0.2974(3) 0.0272(13) Uani d P 0.359(3) 1 A 2
H H22D 0.1544 0.7990 0.3174 0.041 Uiso calc PR 0.359(3) 1 A 2
H H22E 0.2937 0.8607 0.3324 0.041 Uiso calc PR 0.359(3) 1 A 2
H H22F 0.2763 0.7782 0.2733 0.041 Uiso calc PR 0.359(3) 1 A 2
N N1 0.55714(19) 1.13128(14) 0.16838(10) 0.0524(5) Uani d . 1 1 . .
N N2 0.86784(17) 0.90730(13) 0.04956(8) 0.0417(4) Uani d . 1 1 . .
N N3 0.92698(17) 0.85981(13) -0.00306(8) 0.0416(4) Uani d . 1 1 . .
N N4 1.26097(16) 0.63882(13) -0.11011(8) 0.0391(4) Uani d . 1 1 . .
C C1 0.72220(19) 1.00527(15) 0.14525(10) 0.0375(5) Uani d . 1 1 . .
H H1 0.7886 0.9566 0.1620 0.045 Uiso calc R 1 1 . .
C C2 0.6521(2) 1.06189(16) 0.18776(11) 0.0454(5) Uani d . 1 1 . .
H H2 0.6726 1.0508 0.2341 0.055 Uiso calc R 1 1 . .
C C3 0.5301(2) 1.14399(17) 0.10304(13) 0.0521(6) Uani d . 1 1 . .
H H3 0.4623 1.1925 0.0877 0.063 Uiso calc R 1 1 . .
C C4 0.5944(2) 1.09107(16) 0.05624(11) 0.0438(5) Uani d . 1 1 . .
H H4 0.5705 1.1029 0.0102 0.053 Uiso calc R 1 1 . .
C C5 0.69429(18) 1.02052(14) 0.07732(10) 0.0357(5) Uani d . 1 1 . .
C C6 0.7686(2) 0.96519(15) 0.02916(10) 0.0386(5) Uani d . 1 1 . .
H H6 0.7427 0.9726 -0.0171 0.046 Uiso calc R 1 1 . .
C C7 1.03603(19) 0.81378(15) 0.01796(10) 0.0365(5) Uani d . 1 1 . .
H H7 1.0676 0.8170 0.0638 0.044 Uiso calc R 1 1 . .
C C8 1.11376(18) 0.75588(14) -0.02731(9) 0.0313(4) Uani d . 1 1 . .
C C9 1.0808(2) 0.75541(17) -0.09512(9) 0.0409(5) Uani d . 1 1 . .
H H9 1.0070 0.7953 -0.1146 0.049 Uiso calc R 1 1 . .
C C10 1.1560(2) 0.69647(18) -0.13417(10) 0.0461(5) Uani d . 1 1 . .
H H10 1.1319 0.6968 -0.1808 0.055 Uiso calc R 1 1 . .
C C11 1.29345(19) 0.64035(15) -0.04475(10) 0.0382(5) Uani d . 1 1 . .
H H11 1.3686 0.6004 -0.0267 0.046 Uiso calc R 1 1 . .
C C12 1.22359(18) 0.69691(15) -0.00190(10) 0.0358(5) Uani d . 1 1 . .
H H12 1.2503 0.6956 0.0445 0.043 Uiso calc R 1 1 . .
N N5 0.64034(15) 0.74245(11) 0.14003(7) 0.0312(4) Uani d . 1 1 . .
N N6 0.97686(15) 0.52846(11) 0.02657(7) 0.0299(3) Uani d . 1 1 . .
C C23 0.84243(18) 0.65255(14) 0.12027(9) 0.0309(4) Uani d . 1 1 . .
H H23 0.9311 0.6309 0.1364 0.037 Uiso calc R 1 1 . .
C C24 0.76608(18) 0.71014(14) 0.15968(9) 0.0327(4) Uani d . 1 1 . .
H H24 0.8046 0.7279 0.2031 0.039 Uiso calc R 1 1 . .
C C25 0.58888(18) 0.71799(15) 0.07868(9) 0.0344(4) Uani d . 1 1 . .
H H25 0.5001 0.7409 0.0639 0.041 Uiso calc R 1 1 . .
C C26 0.65784(18) 0.66117(14) 0.03571(9) 0.0332(4) Uani d . 1 1 . .
H H26 0.6172 0.6457 -0.0077 0.040 Uiso calc R 1 1 . .
C C27 0.78775(17) 0.62668(13) 0.05656(8) 0.0267(4) Uani d . 1 1 . .
C C28 0.85970(17) 0.56555(14) 0.01009(9) 0.0286(4) Uani d . 1 1 . .
H H28 0.8175 0.5534 -0.0335 0.034 Uiso calc R 1 1 . .

loop_
_atom_site_aniso_label
_atom_site_aniso_U_11
_atom_site_aniso_U_22
_atom_site_aniso_U_33
_atom_site_aniso_U_12
_atom_site_aniso_U_13
_atom_site_aniso_U_23
O1 0.0310(8) 0.0558(9) 0.0439(8) -0.0009(6) 0.0112(6) 0.0082(7)
O2 0.0477(9) 0.0635(10) 0.0291(8) 0.0068(7) 0.0139(6) 0.0108(7)
O3 0.0385(8) 0.0440(8) 0.0364(8) 0.0127(6) 0.0131(6) -0.0018(6)
O4 0.0479(9) 0.0612(10) 0.0376(8) 0.0080(7) 0.0085(7) -0.0192(7)
C13 0.0333(10) 0.0292(10) 0.0307(10) 0.0090(8) 0.0096(8) 0.0017(8)
C18 0.0329(10) 0.0286(10) 0.0311(10) -0.0026(8) 0.0119(8) -0.0023(8)
C14 0.0300(9) 0.0249(9) 0.0224(9) 0.0046(7) 0.0058(7) 0.0015(7)
C15 0.033(2) 0.035(3) 0.034(3) 0.0014(18) 0.0024(18) 0.0051(18)
C16 0.0342(16) 0.0261(15) 0.0284(15) 0.0032(12) 0.0009(12) 0.0054(12)
C17 0.0290(9) 0.0252(9) 0.0244(9) -0.0002(7) 0.0063(7) -0.0010(7)
C19 0.027(3) 0.021(2) 0.032(3) -0.004(2) 0.0073(19) -0.005(2)
C20 0.044(3) 0.030(3) 0.030(2) 0.0030(17) 0.0086(18) -0.0053(18)
C21 0.0427(19) 0.0276(17) 0.043(2) -0.0058(15) 0.0173(17) -0.0045(15)
C22 0.046(2) 0.0344(17) 0.0329(17) 0.0167(15) 0.0121(15) 0.0056(14)
C14A 0.0300(9) 0.0249(9) 0.0224(9) 0.0046(7) 0.0058(7) 0.0015(7)
C15A 0.045(5) 0.024(4) 0.021(3) -0.006(3) 0.012(3) -0.008(3)
C16A 0.027(3) 0.028(3) 0.027(3) -0.008(2) 0.006(2) -0.007(2)
C17A 0.0290(9) 0.0252(9) 0.0244(9) -0.0002(7) 0.0063(7) -0.0010(7)
C19A 0.019(5) 0.025(4) 0.026(5) -0.007(4) 0.005(3) -0.007(4)
C20A 0.055(6) 0.048(6) 0.054(6) 0.000(4) 0.019(4) 0.008(4)
C21A 0.029(3) 0.042(3) 0.033(3) 0.002(2) -0.005(2) -0.013(3)
C22A 0.028(3) 0.021(3) 0.033(3) 0.002(2) 0.005(2) 0.000(2)
N1 0.0542(12) 0.0386(10) 0.0670(14) 0.0029(9) 0.0189(10) -0.0085(9)
N2 0.0453(10) 0.0389(10) 0.0436(10) 0.0028(8) 0.0171(8) -0.0011(8)
N3 0.0437(10) 0.0424(10) 0.0410(10) 0.0040(8) 0.0160(8) -0.0002(8)
N4 0.0310(9) 0.0449(10) 0.0428(10) -0.0070(7) 0.0110(7) -0.0076(8)
C1 0.0331(10) 0.0315(10) 0.0485(12) -0.0037(8) 0.0072(9) -0.0023(9)
C2 0.0478(13) 0.0380(12) 0.0519(13) -0.0025(10) 0.0115(10) -0.0072(10)
C3 0.0450(13) 0.0367(12) 0.0760(17) 0.0091(10) 0.0127(12) 0.0019(11)
C4 0.0423(12) 0.0363(11) 0.0531(13) -0.0022(9) 0.0066(10) 0.0006(10)
C5 0.0304(10) 0.0279(10) 0.0502(12) -0.0070(8) 0.0103(9) -0.0032(9)
C6 0.0383(11) 0.0360(11) 0.0426(11) -0.0064(9) 0.0097(9) -0.0012(9)
C7 0.0395(11) 0.0361(11) 0.0352(10) -0.0050(9) 0.0106(9) -0.0012(8)
C8 0.0290(9) 0.0294(10) 0.0366(10) -0.0087(8) 0.0090(8) -0.0012(8)
C9 0.0380(11) 0.0514(13) 0.0335(11) 0.0067(9) 0.0040(9) 0.0012(9)
C10 0.0415(12) 0.0656(15) 0.0313(11) 0.0019(11) 0.0046(9) -0.0074(10)
C11 0.0271(10) 0.0372(11) 0.0510(13) -0.0049(8) 0.0072(9) 0.0018(9)
C12 0.0326(10) 0.0424(11) 0.0329(10) -0.0071(9) 0.0054(8) 0.0004(9)
N5 0.0327(8) 0.0291(8) 0.0337(8) 0.0026(6) 0.0119(7) 0.0003(7)
N6 0.0294(8) 0.0306(8) 0.0314(8) -0.0005(6) 0.0111(6) -0.0061(6)
C23 0.0288(10) 0.0328(10) 0.0315(10) 0.0055(8) 0.0047(8) 0.0025(8)
C24 0.0357(10) 0.0346(10) 0.0282(10) 0.0032(8) 0.0053(8) -0.0018(8)
C25 0.0263(9) 0.0369(11) 0.0403(11) 0.0055(8) 0.0051(8) -0.0031(9)
C26 0.0295(10) 0.0371(11) 0.0329(10) 0.0022(8) 0.0028(8) -0.0049(8)
C27 0.0286(9) 0.0236(9) 0.0293(9) -0.0008(7) 0.0089(7) 0.0000(7)
C28 0.0273(10) 0.0311(10) 0.0280(9) 0.0006(8) 0.0055(7) -0.0018(8)

loop_
_atom_type_symbol
_atom_type_description
_atom_type_scat_dispersion_real
_atom_type_scat_dispersion_imag
_atom_type_scat_source
C C 0.0033 0.0016 'International Tables Vol C Tables 4.2.6.8 and 6.1.1.4'
H H 0.0000 0.0000 'International Tables Vol C Tables 4.2.6.8 and 6.1.1.4'
N N 0.0061 0.0033 'International Tables Vol C Tables 4.2.6.8 and 6.1.1.4'
O O 0.0106 0.0060 'International Tables Vol C Tables 4.2.6.8 and 6.1.1.4'

loop_
_geom_angle_atom_site_label_1
_geom_angle_atom_site_label_2
_geom_angle_atom_site_label_3
_geom_angle_site_symmetry_3
_geom_angle
C13 O1 H1C . 108.1(15)
C18 O3 H3C . 112.3(15)
O2 C13 O1 . 122.64(17)
O2 C13 C14 . 122.79(17)
O1 C13 C14 . 114.56(15)
O4 C18 O3 . 122.85(17)
O4 C18 C17 . 123.90(17)
O3 C18 C17 . 113.24(15)
C13 C14 C15 . 119.9(2)
C13 C14 C20 . 105.2(2)
C15 C14 C20 . 108.6(3)
C13 C14 C19 . 110.1(3)
C15 C14 C19 . 102.5(3)
C20 C14 C19 . 110.5(3)
C14 C15 C16 . 106.9(3)
C14 C15 H15A . 110.4
C16 C15 H15A . 110.4
C14 C15 H15B . 110.4
C16 C15 H15B . 110.4
H15A C15 H15B . 108.6
C17 C16 C15 . 104.3(2)
C17 C16 H16A . 110.9
C15 C16 H16A . 110.9
C17 C16 H16B . 110.9
C15 C16 H16B . 110.9
H16A C16 H16B . 108.9
C18 C17 C19 . 114.4(3)
C18 C17 C16 . 116.62(16)
C19 C17 C16 . 105.1(2)
C18 C17 H17 . 106.7
C19 C17 H17 . 106.7
C16 C17 H17 . 106.7
C17 C19 C22 . 113.2(4)
C17 C19 C21 . 110.5(4)
C22 C19 C21 . 108.0(5)
C17 C19 C14 . 101.0(4)
C22 C19 C14 . 114.1(4)
C21 C19 C14 . 109.9(3)
C16A C15A H15C . 110.0
C16A C15A H15D . 110.0
H15C C15A H15D . 108.4
C15A C16A H16C . 110.9
C15A C16A H16D . 110.9
H16C C16A H16D . 108.9
C22A C19A C21A . 111.2(8)
H20D C20A H20E . 109.5
H20D C20A H20F . 109.5
H20E C20A H20F . 109.5
C19A C21A H21D . 109.5
C19A C21A H21E . 109.5
H21D C21A H21E . 109.5
C19A C21A H21F . 109.5
H21D C21A H21F . 109.5
H21E C21A H21F . 109.5
C19A C22A H22D . 109.5
C19A C22A H22E . 109.5
H22D C22A H22E . 109.5
C19A C22A H22F . 109.5
H22D C22A H22F . 109.5
H22E C22A H22F . 109.5
C3 N1 C2 . 116.09(19)
C6 N2 N3 . 112.42(17)
C7 N3 N2 . 111.06(17)
C11 N4 C10 . 117.10(17)
C2 C1 C5 . 118.80(19)
C2 C1 H1 . 120.6
C5 C1 H1 . 120.6
N1 C2 C1 . 124.4(2)
N1 C2 H2 . 117.8
C1 C2 H2 . 117.8
N1 C3 C4 . 124.1(2)
N1 C3 H3 . 118.0
C4 C3 H3 . 118.0
C3 C4 C5 . 119.0(2)
C3 C4 H4 . 120.5
C5 C4 H4 . 120.5
C4 C5 C1 . 117.57(19)
C4 C5 C6 . 120.75(19)
C1 C5 C6 . 121.67(18)
N2 C6 C5 . 119.85(19)
N2 C6 H6 . 120.1
C5 C6 H6 . 120.1
N3 C7 C8 . 121.15(18)
N3 C7 H7 . 119.4
C8 C7 H7 . 119.4
C9 C8 C12 . 117.65(18)
C9 C8 C7 . 122.62(18)
C12 C8 C7 . 119.72(17)
C10 C9 C8 . 119.20(19)
C10 C9 H9 . 120.4
C8 C9 H9 . 120.4
N4 C10 C9 . 123.55(19)
N4 C10 H10 . 118.2
C9 C10 H10 . 118.2
N4 C11 C12 . 123.27(19)
N4 C11 H11 . 118.4
C12 C11 H11 . 118.4
C11 C12 C8 . 119.23(18)
C11 C12 H12 . 120.4
C8 C12 H12 . 120.4
C25 N5 C24 . 117.35(15)
C28 N6 N6 3_765 110.92(17)
C24 C23 C27 . 118.90(16)
C24 C23 H23 . 120.6
C27 C23 H23 . 120.6
N5 C24 C23 . 123.43(17)
N5 C24 H24 . 118.3
C23 C24 H24 . 118.3
N5 C25 C26 . 123.29(17)
N5 C25 H25 . 118.4
C26 C25 H25 . 118.4
C25 C26 C27 . 119.21(17)
C25 C26 H26 . 120.4
C27 C26 H26 . 120.4
C23 C27 C26 . 117.82(16)
C23 C27 C28 . 123.70(16)
C26 C27 C28 . 118.48(16)
N6 C28 C27 . 121.89(16)
N6 C28 H28 . 119.1
C27 C28 H28 . 119.1

loop_
_geom_bond_atom_site_label_1
_geom_bond_atom_site_label_2
_geom_bond_site_symmetry_2
_geom_bond_distance
O1 C13 . 1.320(2)
O1 H1C . 1.01(3)
O2 C13 . 1.214(2)
O3 C18 . 1.320(2)
O3 H3C . 0.98(3)
O4 C18 . 1.216(2)
C13 C14 . 1.516(2)
C18 C17 . 1.510(2)
C14 C15 . 1.526(5)
C14 C20 . 1.560(5)
C14 C19 . 1.571(7)
C15 C16 . 1.566(5)
C15 H15A . 0.9900
C15 H15B . 0.9900
C16 C17 . 1.551(3)
C16 H16A . 0.9900
C16 H16B . 0.9900
C17 C19 . 1.533(7)
C17 H17 . 1.0000
C19 C22 . 1.535(6)
C19 C21 . 1.538(5)
C20 H20A . 0.9800
C20 H20B . 0.9800
C20 H20C . 0.9800
C21 H21A . 0.9800
C21 H21B . 0.9800
C21 H21C . 0.9800
C22 H22A . 0.9800
C22 H22B . 0.9800
C22 H22C . 0.9800
C15A C16A . 1.532(8)
C15A H15C . 0.9900
C15A H15D . 0.9900
C16A H16C . 0.9900
C16A H16D . 0.9900
C19A C22A . 1.510(12)
C19A C21A . 1.519(8)
C20A H20D . 0.9800
C20A H20E . 0.9800
C20A H20F . 0.9800
C21A H21D . 0.9800
C21A H21E . 0.9800
C21A H21F . 0.9800
C22A H22D . 0.9800
C22A H22E . 0.9800
C22A H22F . 0.9800
N1 C3 . 1.333(3)
N1 C2 . 1.333(3)
N2 C6 . 1.274(2)
N2 N3 . 1.410(2)
N3 C7 . 1.272(2)
N4 C11 . 1.330(3)
N4 C10 . 1.334(3)
C1 C2 . 1.375(3)
C1 C5 . 1.389(3)
C1 H1 . 0.9500
C2 H2 . 0.9500
C3 C4 . 1.379(3)
C3 H3 . 0.9500
C4 C5 . 1.385(3)
C4 H4 . 0.9500
C5 C6 . 1.469(3)
C6 H6 . 0.9500
C7 C8 . 1.465(3)
C7 H7 . 0.9500
C8 C9 . 1.378(3)
C8 C12 . 1.387(3)
C9 C10 . 1.375(3)
C9 H9 . 0.9500
C10 H10 . 0.9500
C11 C12 . 1.377(3)
C11 H11 . 0.9500
C12 H12 . 0.9500
N5 C25 . 1.332(2)
N5 C24 . 1.339(2)
N6 C28 . 1.272(2)
N6 N6 3_765 1.420(3)
C23 C24 . 1.377(2)
C23 C27 . 1.388(2)
C23 H23 . 0.9500
C24 H24 . 0.9500
C25 C26 . 1.376(3)
C25 H25 . 0.9500
C26 C27 . 1.390(2)
C26 H26 . 0.9500
C27 C28 . 1.471(2)
C28 H28 . 0.9500

loop_
_geom_hbond_atom_site_label_D
_geom_hbond_atom_site_label_H
_geom_hbond_atom_site_label_A
_geom_hbond_site_symmetry_A
_geom_hbond_distance_DH
_geom_hbond_distance_HA
_geom_hbond_distance_DA
_geom_hbond_angle_DHA
O1 H1C N4 4_476 1.01(3) 1.65(3) 2.649(2) 170(2)
O3 H3C N5 . 0.98(3) 1.71(3) 2.6866(19) 176(2)

loop_
_geom_torsion_atom_site_label_1
_geom_torsion_atom_site_label_2
_geom_torsion_atom_site_label_3
_geom_torsion_atom_site_label_4
_geom_torsion_site_symmetry_1
_geom_torsion
O2 C13 C14 C15 . -157.6(3)
O1 C13 C14 C15 . 23.0(3)
O2 C13 C14 C20 . -35.2(3)
O1 C13 C14 C20 . 145.5(2)
O2 C13 C14 C19 . 83.9(3)
O1 C13 C14 C19 . -95.4(2)
C13 C14 C15 C16 . -152.0(2)
C20 C14 C15 C16 . 87.2(3)
C19 C14 C15 C16 . -29.8(4)
C14 C15 C16 C17 . 4.5(4)
O4 C18 C17 C19 . 108.7(3)
O3 C18 C17 C19 . -72.3(3)
O4 C18 C17 C16 . -14.5(3)
O3 C18 C17 C16 . 164.55(17)
C15 C16 C17 C18 . 151.4(3)
C15 C16 C17 C19 . 23.5(4)
C18 C17 C19 C22 . 66.8(4)
C16 C17 C19 C22 . -164.0(3)
C18 C17 C19 C21 . -54.5(4)
C16 C17 C19 C21 . 74.7(4)
C18 C17 C19 C14 . -170.80(19)
C16 C17 C19 C14 . -41.6(3)
C13 C14 C19 C17 . 172.45(18)
C15 C14 C19 C17 . 43.8(3)
C20 C14 C19 C17 . -71.8(3)
C13 C14 C19 C22 . -65.8(4)
C15 C14 C19 C22 . 165.6(4)
C20 C14 C19 C22 . 50.0(5)
C13 C14 C19 C21 . 55.7(4)
C15 C14 C19 C21 . -73.0(5)
C20 C14 C19 C21 . 171.5(3)
C6 N2 N3 C7 . 171.31(17)
C3 N1 C2 C1 . 0.6(3)
C5 C1 C2 N1 . 0.3(3)
C2 N1 C3 C4 . -0.6(3)
N1 C3 C4 C5 . -0.5(3)
C3 C4 C5 C1 . 1.4(3)
C3 C4 C5 C6 . -177.85(18)
C2 C1 C5 C4 . -1.3(3)
C2 C1 C5 C6 . 177.92(18)
N3 N2 C6 C5 . 179.67(16)
C4 C5 C6 N2 . 173.99(18)
C1 C5 C6 N2 . -5.2(3)
N2 N3 C7 C8 . 178.08(16)
N3 C7 C8 C9 . 5.9(3)
N3 C7 C8 C12 . -172.68(18)
C12 C8 C9 C10 . 0.7(3)
C7 C8 C9 C10 . -177.89(19)
C11 N4 C10 C9 . -0.6(3)
C8 C9 C10 N4 . -0.2(3)
C10 N4 C11 C12 . 0.7(3)
N4 C11 C12 C8 . -0.2(3)
C9 C8 C12 C11 . -0.6(3)
C7 C8 C12 C11 . 178.07(17)
C25 N5 C24 C23 . -0.9(3)
C27 C23 C24 N5 . 0.4(3)
C24 N5 C25 C26 . 0.6(3)
N5 C25 C26 C27 . 0.2(3)
C24 C23 C27 C26 . 0.3(3)
C24 C23 C27 C28 . -179.98(17)
C25 C26 C27 C23 . -0.6(3)
C25 C26 C27 C28 . 179.67(17)
N6 N6 C28 C27 3_765 179.13(17)
C23 C27 C28 N6 . 2.8(3)
C26 C27 C28 N6 . -177.52(17)
